data_2208767
loop_
_publ_author_name
'Jiang, Li-Fang'
'Huang, Zun-Xing'
'Chen, Jia-Hong'

_publ_section_title
;
 Bis(3-ethoxy-4-hydroxybenzaldehyde
 thiosemicarbazonato-\k^2^<i>S</i>,<i>N</i>)nickel(II) monohydrate
;
_journal_coeditor_code XU2008
_journal_issue 4
_journal_name_full 'Acta Crystallographica Section E'
_journal_page_first m799
_journal_page_last m800
_journal_paper_doi 10.1107/S1600536806008348
_journal_volume 62
_journal_year 2006
_chemical_formula_iupac '[Ni (C10 H12 N3 O2 S1)2], H2 O'
_chemical_formula_moiety 'C20 H24 N6 Ni O4 S2, H2 O'
_chemical_formula_sum 'C20 H26 N6 Ni O5 S2'
_chemical_formula_weight 553.30
_chemical_name_systematic
;
Bis(3-ethoxy-4-hydroxybenzaldehyde thiosemicarbazonato-\k^2^S,N)nickel(II)
monohydrate
;
_space_group_IT_number 2
_symmetry_cell_setting triclinic
_symmetry_space_group_name_Hall '-P 1'
_symmetry_space_group_name_H-M 'P -1'
_atom_sites_solution_hydrogens geom
_atom_sites_solution_primary direct
_atom_sites_solution_secondary difmap
_audit_creation_method SHELXL-97
_cell_angle_alpha 75.100(7)
_cell_angle_beta 87.398(6)
_cell_angle_gamma 81.956(6)
_cell_formula_units_Z 1
_cell_length_a 5.794(3)
_cell_length_b 10.222(4)
_cell_length_c 10.227(5)
_cell_measurement_reflns_used 728
_cell_measurement_temperature 294(2)
_cell_measurement_theta_max 21.7
_cell_measurement_theta_min 2.5
_cell_volume 579.6(5)
_computing_cell_refinement 'SAINT (Bruker, 1999)'
_computing_data_collection 'SMART (Bruker, 1999)'
_computing_data_reduction SAINT
_computing_molecular_graphics SHELXTL
_computing_publication_material SHELXTL
_computing_structure_refinement SHELXTL
_computing_structure_solution 'SHELXTL (Bruker, 2001)'
_diffrn_ambient_temperature 294(2)
_diffrn_measured_fraction_theta_full 0.98
_diffrn_measured_fraction_theta_max 0.98
_diffrn_measurement_device_type 'Bruker SMART CCD area-detector'
_diffrn_measurement_method '\f and \w'
_diffrn_radiation_monochromator graphite
_diffrn_radiation_source 'fine-focus sealed tube'
_diffrn_radiation_type MoK\a
_diffrn_radiation_wavelength 0.71073
_diffrn_reflns_av_R_equivalents 0.027
_diffrn_reflns_av_sigmaI/netI 0.069
_diffrn_reflns_limit_h_max 6
_diffrn_reflns_limit_h_min -6
_diffrn_reflns_limit_k_max 9
_diffrn_reflns_limit_k_min -12
_diffrn_reflns_limit_l_max 12
_diffrn_reflns_limit_l_min -11
_diffrn_reflns_number 2904
_diffrn_reflns_theta_full 25.1
_diffrn_reflns_theta_max 25.1
_diffrn_reflns_theta_min 2.5
_diffrn_standards_interval_count 0
_diffrn_standards_interval_time 0
_diffrn_standards_number 0
_exptl_absorpt_coefficient_mu 1.063
_exptl_absorpt_correction_T_max 0.957
_exptl_absorpt_correction_T_min 0.763
_exptl_absorpt_correction_type multi-scan
_exptl_absorpt_process_details '(SADABS; Sheldrick, 2003)'
_exptl_crystal_colour red
_exptl_crystal_density_diffrn 1.585
_exptl_crystal_density_method 'not measured'
_exptl_crystal_description prism
_exptl_crystal_F_000 288
_exptl_crystal_size_max 0.27
_exptl_crystal_size_mid 0.13
_exptl_crystal_size_min 0.04
_refine_diff_density_max 0.52
_refine_diff_density_min -0.42
_refine_ls_extinction_method none
_refine_ls_goodness_of_fit_ref 0.969
_refine_ls_hydrogen_treatment constr
_refine_ls_matrix_type full
_refine_ls_number_parameters 158
_refine_ls_number_reflns 2015
_refine_ls_number_restraints 0
_refine_ls_restrained_S_all 0.969
_refine_ls_R_factor_all 0.069
_refine_ls_R_factor_gt 0.053
_refine_ls_shift/su_max 0.002
_refine_ls_shift/su_mean 0.000
_refine_ls_structure_factor_coef Fsqd
_refine_ls_weighting_details 'calc w=1/[\s^2^(Fo^2^)+(0.082P)^2^+0.1304P] where P=(Fo^2^+2Fc^2^)/3'
_refine_ls_weighting_scheme calc
_refine_ls_wR_factor_gt 0.132
_refine_ls_wR_factor_ref 0.142
_reflns_number_gt 1593
_reflns_number_total 2015
_reflns_threshold_expression I>2\s(I)
_cod_data_source_file xu2008.cif
_cod_data_source_block I
_cod_depositor_comments
;
The following automatic conversions were performed:
'_symmetry_cell_setting' value 'Triclinic' changed to 'triclinic'
according to '/home/saulius/struct/CIF-dictionaries/cif_core.dic'
dictionary named 'cif_core.dic' version 2.4.1 from 2010-06-29.

Automatic conversion script
Id: cif_fix_enum 1527 2010-12-29 10:47:43Z saulius 

The following automatic conversions were performed:

'_symmetry_cell_setting' value 'Triclinic' changed to 'triclinic'
according to /home/saulius/struct/CIF-dictionaries/cif_core.dic
dictionary named 'cif_core.dic' version 2.4.1 from 2010-06-29.

Automatic conversion script
Id: cif_fix_values 1715 2011-07-08 13:25:40Z adriana 
;
_cod_database_code 2208767

loop_
_symmetry_equiv_pos_as_xyz
'x, y, z'
'-x, -y, -z'

loop_
_atom_site_type_symbol
_atom_site_label
_atom_site_fract_x
_atom_site_fract_y
_atom_site_fract_z
_atom_site_U_iso_or_equiv
_atom_site_adp_type
_atom_site_calc_flag
_atom_site_refinement_flags
_atom_site_occupancy
Ni Ni1 0.0000 1.0000 0.0000 0.0307(3) Uani d S 1
S S1 -0.01427(18) 1.14248(11) 0.12612(12) 0.0415(3) Uani d . 1
O O1 1.1889(6) 0.4528(3) 0.3081(3) 0.0552(9) Uani d . 1
H H1C 1.2471 0.4987 0.3660 0.066 Uiso d R 1
O O2 1.0857(5) 0.6868(3) 0.3832(3) 0.0436(8) Uani d . 1
O O3 0.5000 0.5000 0.5000 0.0858(18) Uani d S 1
N N1 0.3615(7) 1.1694(4) 0.2502(4) 0.0565(12) Uani d . 1
H H1A 0.2740 1.2438 0.2584 0.068 Uiso d R 1
H H1B 0.5075 1.1468 0.2849 0.068 Uiso d R 1
N N2 0.3949(6) 0.9844(3) 0.1666(4) 0.0380(9) Uani d . 1
N N3 0.2803(5) 0.9129(3) 0.0951(3) 0.0332(8) Uani d . 1
C C1 0.9943(7) 0.5400(4) 0.2596(5) 0.0423(11) Uani d . 1
C C2 0.8559(8) 0.5058(4) 0.1719(5) 0.0505(13) Uani d . 1
H H2 0.8966 0.4250 0.1455 0.061 Uiso calc R 1
C C3 0.6577(8) 0.5906(4) 0.1232(5) 0.0478(12) Uani d . 1
H H3 0.5632 0.5652 0.0653 0.057 Uiso calc R 1
C C4 0.5941(7) 0.7129(4) 0.1577(4) 0.0350(10) Uani d . 1
C C5 0.3798(7) 0.7927(4) 0.0965(4) 0.0382(10) Uani d . 1
H H5 0.2994 0.7472 0.0491 0.046 Uiso calc R 1
C C6 0.7382(7) 0.7487(4) 0.2449(4) 0.0357(10) Uani d . 1
H H6 0.7017 0.8315 0.2679 0.043 Uiso calc R 1
C C7 0.9340(7) 0.6617(4) 0.2970(4) 0.0347(10) Uani d . 1
C C8 1.0290(8) 0.8076(4) 0.4286(5) 0.0457(11) Uani d . 1
H H8A 0.8844 0.8044 0.4802 0.055 Uiso calc R 1
H H8B 1.0099 0.8870 0.3519 0.055 Uiso calc R 1
C C9 1.2240(9) 0.8159(5) 0.5151(5) 0.0602(14) Uani d . 1
H H9A 1.2399 0.7375 0.5912 0.090 Uiso calc R 1
H H9B 1.1913 0.8974 0.5466 0.090 Uiso calc R 1
H H9C 1.3663 0.8182 0.4632 0.090 Uiso calc R 1
C C10 0.2682(7) 1.0926(4) 0.1823(4) 0.0395(10) Uani d . 1

loop_
_atom_site_aniso_label
_atom_site_aniso_U_11
_atom_site_aniso_U_22
_atom_site_aniso_U_33
_atom_site_aniso_U_12
_atom_site_aniso_U_13
_atom_site_aniso_U_23
Ni1 0.0301(4) 0.0304(4) 0.0334(5) 0.0018(3) -0.0087(3) -0.0131(3)
S1 0.0378(6) 0.0415(7) 0.0498(7) 0.0093(5) -0.0166(5) -0.0249(5)
O1 0.0512(19) 0.0416(18) 0.077(2) 0.0150(15) -0.0241(17) -0.0292(17)
O2 0.0410(17) 0.0397(17) 0.0530(19) 0.0115(13) -0.0238(15) -0.0221(15)
O3 0.071(4) 0.082(4) 0.104(5) 0.010(3) -0.025(3) -0.030(4)
N1 0.049(2) 0.050(2) 0.080(3) 0.0127(19) -0.036(2) -0.037(2)
N2 0.0353(19) 0.038(2) 0.044(2) 0.0012(16) -0.0154(16) -0.0180(17)
N3 0.0308(17) 0.0348(19) 0.0361(19) 0.0025(15) -0.0129(15) -0.0143(15)
C1 0.040(2) 0.033(2) 0.054(3) 0.0098(19) -0.011(2) -0.015(2)
C2 0.053(3) 0.035(2) 0.070(3) 0.008(2) -0.024(3) -0.028(2)
C3 0.050(3) 0.041(3) 0.059(3) 0.000(2) -0.023(2) -0.024(2)
C4 0.035(2) 0.027(2) 0.042(2) 0.0042(17) -0.0069(19) -0.0121(19)
C5 0.043(2) 0.038(2) 0.038(2) -0.0033(19) -0.0087(19) -0.0160(19)
C6 0.039(2) 0.030(2) 0.040(2) 0.0033(18) -0.0097(19) -0.0159(19)
C7 0.036(2) 0.034(2) 0.036(2) -0.0014(18) -0.0066(19) -0.0117(19)
C8 0.052(3) 0.041(3) 0.047(3) 0.005(2) -0.013(2) -0.019(2)
C9 0.063(3) 0.066(3) 0.060(3) -0.001(3) -0.023(3) -0.031(3)
C10 0.040(2) 0.037(2) 0.044(3) 0.0031(19) -0.015(2) -0.016(2)

loop_
_atom_type_symbol
_atom_type_description
_atom_type_scat_dispersion_real
_atom_type_scat_dispersion_imag
_atom_type_scat_source
C C 0.0033 0.0016 'International Tables Vol C Tables 4.2.6.8 and 6.1.1.4'
H H 0.0000 0.0000 'International Tables Vol C Tables 4.2.6.8 and 6.1.1.4'
N N 0.0061 0.0033 'International Tables Vol C Tables 4.2.6.8 and 6.1.1.4'
O O 0.0106 0.0060 'International Tables Vol C Tables 4.2.6.8 and 6.1.1.4'
Ni Ni 0.3393 1.1124 'International Tables Vol C Tables 4.2.6.8 and 6.1.1.4'
S S 0.1246 0.1234 'International Tables Vol C Tables 4.2.6.8 and 6.1.1.4'

loop_
_geom_angle_atom_site_label_1
_geom_angle_atom_site_label_2
_geom_angle_atom_site_label_3
_geom_angle_site_symmetry_1
_geom_angle_site_symmetry_3
_geom_angle
_geom_angle_publ_flag
N3 Ni1 N3 . 2_575 180.0000(10) ?
N3 Ni1 S1 . 2_575 94.47(10) ?
N3 Ni1 S1 2_575 2_575 85.53(10) ?
N3 Ni1 S1 . . 85.53(10) y
N3 Ni1 S1 2_575 . 94.47(10) ?
S1 Ni1 S1 2_575 . 180.00(4) ?
C10 S1 Ni1 . . 95.26(14) y
C1 O1 H1C . . 101.2 ?
C7 O2 C8 . . 117.4(3) ?
C10 N1 H1A . . 116.2 ?
C10 N1 H1B . . 122.8 ?
H1A N1 H1B . . 121.0 ?
C10 N2 N3 . . 112.4(3) ?
C5 N3 N2 . . 115.4(3) ?
C5 N3 Ni1 . . 125.1(3) ?
N2 N3 Ni1 . . 119.5(2) ?
O1 C1 C2 . . 118.7(4) ?
O1 C1 C7 . . 121.6(4) ?
C2 C1 C7 . . 119.6(4) ?
C1 C2 C3 . . 120.0(4) ?
C1 C2 H2 . . 120.0 ?
C3 C2 H2 . . 120.0 ?
C2 C3 C4 . . 121.7(4) ?
C2 C3 H3 . . 119.2 ?
C4 C3 H3 . . 119.2 ?
C3 C4 C6 . . 118.2(4) ?
C3 C4 C5 . . 115.3(4) ?
C6 C4 C5 . . 126.6(3) ?
N3 C5 C4 . . 132.7(4) ?
N3 C5 H5 . . 113.7 ?
C4 C5 H5 . . 113.7 ?
C7 C6 C4 . . 120.1(4) ?
C7 C6 H6 . . 119.9 ?
C4 C6 H6 . . 119.9 ?
O2 C7 C6 . . 124.7(4) ?
O2 C7 C1 . . 114.9(3) ?
C6 C7 C1 . . 120.4(4) ?
O2 C8 C9 . . 107.5(3) ?
O2 C8 H8A . . 110.2 ?
C9 C8 H8A . . 110.2 ?
O2 C8 H8B . . 110.2 ?
C9 C8 H8B . . 110.2 ?
H8A C8 H8B . . 108.5 ?
C8 C9 H9A . . 109.5 ?
C8 C9 H9B . . 109.5 ?
H9A C9 H9B . . 109.5 ?
C8 C9 H9C . . 109.5 ?
H9A C9 H9C . . 109.5 ?
H9B C9 H9C . . 109.5 ?
N2 C10 N1 . . 117.4(4) ?
N2 C10 S1 . . 123.9(3) ?
N1 C10 S1 . . 118.7(3) ?

loop_
_geom_bond_atom_site_label_1
_geom_bond_atom_site_label_2
_geom_bond_site_symmetry_2
_geom_bond_distance
_geom_bond_publ_flag
Ni1 S1 2_575 2.1712(12) ?
Ni1 S1 . 2.1712(12) y
Ni1 N3 . 1.916(3) y
Ni1 N3 2_575 1.916(3) ?
S1 C10 . 1.723(4) y
O1 C1 . 1.361(5) ?
O1 H1C . 0.9432 ?
O2 C7 . 1.366(5) ?
O2 C8 . 1.420(5) ?
N1 C10 . 1.350(5) y
N1 H1A . 0.8741 ?
N1 H1B . 0.9082 ?
N2 C10 . 1.282(5) y
N2 N3 . 1.402(4) y
N3 C5 . 1.279(5) y
C1 C2 . 1.369(6) ?
C1 C7 . 1.388(5) ?
C2 C3 . 1.367(6) ?
C2 H2 . 0.9300 ?
C3 C4 . 1.383(5) ?
C3 H3 . 0.9300 ?
C4 C6 . 1.396(5) ?
C4 C5 . 1.457(5) ?
C5 H5 . 0.9300 ?
C6 C7 . 1.375(5) ?
C6 H6 . 0.9300 ?
C8 C9 . 1.491(6) ?
C8 H8A . 0.9700 ?
C8 H8B . 0.9700 ?
C9 H9A . 0.9600 ?
C9 H9B . 0.9600 ?
C9 H9C . 0.9600 ?

loop_
_geom_hbond_atom_site_label_D
_geom_hbond_atom_site_label_H
_geom_hbond_atom_site_label_A
_geom_hbond_site_symmetry_A
_geom_hbond_distance_DH
_geom_hbond_distance_HA
_geom_hbond_distance_DA
_geom_hbond_angle_DHA
N1 H1A O1 1_465 0.87 2.30 3.124(5) 156
O1 H1C O2 . 0.94 2.06 2.678(5) 121
O1 H1C O3 1_655 0.94 2.05 2.896(4) 148
